data_2225939
loop_
_publ_author_name
'Gowda, B. Thimme'
'Foro, Sabine'
'Saraswathi, B. S.'
'Fuess, Hartmut'

_publ_section_title
;
 Methyl <i>N</i>-(2,3-dichlorophenyl)succinamate
;
_journal_coeditor_code NG2762
_journal_issue 5
_journal_name_full 'Acta Crystallographica Section E'
_journal_page_first o1176
_journal_paper_doi 10.1107/S1600536810014844
_journal_volume 66
_journal_year 2010
_chemical_formula_iupac 'C11 H11 Cl2 N O3'
_chemical_formula_moiety 'C11 H11 Cl2 N O3'
_chemical_formula_sum 'C11 H11 Cl2 N O3'
_chemical_formula_weight 276.11
_chemical_name_systematic
;
Methyl <i>N</i>-(2,3-dichlorophenyl)succinamate
;
_space_group_IT_number 2
_symmetry_cell_setting triclinic
_symmetry_space_group_name_Hall '-P 1'
_symmetry_space_group_name_H-M 'P -1'
_atom_sites_solution_hydrogens geom
_atom_sites_solution_primary direct
_atom_sites_solution_secondary difmap
_audit_creation_method SHELXL-97
_cell_angle_alpha 80.748(8)
_cell_angle_beta 88.869(8)
_cell_angle_gamma 82.350(8)
_cell_formula_units_Z 4
_cell_length_a 4.7356(5)
_cell_length_b 15.8680(10)
_cell_length_c 17.158(2)
_cell_measurement_reflns_used 3119
_cell_measurement_temperature 299(2)
_cell_measurement_theta_max 27.85
_cell_measurement_theta_min 2.54
_cell_volume 1261.2(2)
_computing_cell_refinement
;
CrysAlis RED (Oxford Diffraction, 2009)
;
_computing_data_collection
;
CrysAlis CCD (Oxford Diffraction, 2009)
;
_computing_data_reduction
;
CrysAlis RED (Oxford Diffraction, 2009)
;
_computing_molecular_graphics 'PLATON (Spek, 2009)'
_computing_publication_material 'SHELXL97 (Sheldrick, 2008)'
_computing_structure_refinement 'SHELXL97 (Sheldrick, 2008)'
_computing_structure_solution 'SHELXS97 (Sheldrick, 2008)'
_diffrn_ambient_temperature 299(2)
_diffrn_measured_fraction_theta_full 0.987
_diffrn_measured_fraction_theta_max 0.987
_diffrn_measurement_device_type
;
Oxford Diffraction Xcalibur diffractometer
with a Sapphire CCD detector
;
_diffrn_measurement_method
;
Rotation method data acquisition using \w and \f scans
;
_diffrn_radiation_monochromator graphite
_diffrn_radiation_source 'fine-focus sealed tube'
_diffrn_radiation_type MoK\a
_diffrn_radiation_wavelength 0.71073
_diffrn_reflns_av_R_equivalents 0.0185
_diffrn_reflns_av_sigmaI/netI 0.0305
_diffrn_reflns_limit_h_max 4
_diffrn_reflns_limit_h_min -5
_diffrn_reflns_limit_k_max 19
_diffrn_reflns_limit_k_min -18
_diffrn_reflns_limit_l_max 20
_diffrn_reflns_limit_l_min -20
_diffrn_reflns_number 8311
_diffrn_reflns_theta_full 25.34
_diffrn_reflns_theta_max 25.34
_diffrn_reflns_theta_min 2.55
_diffrn_standards_decay_% 0
_diffrn_standards_number 0
_exptl_absorpt_coefficient_mu 0.509
_exptl_absorpt_correction_T_max 0.9701
_exptl_absorpt_correction_T_min 0.8622
_exptl_absorpt_correction_type multi-scan
_exptl_absorpt_process_details
;
(CrysAlis RED; Oxford Diffraction, 2009)
;
_exptl_crystal_colour colourless
_exptl_crystal_density_diffrn 1.454
_exptl_crystal_density_method 'not measured'
_exptl_crystal_description needle
_exptl_crystal_F_000 568
_exptl_crystal_size_max 0.30
_exptl_crystal_size_mid 0.12
_exptl_crystal_size_min 0.06
_refine_diff_density_max 0.260
_refine_diff_density_min -0.250
_refine_ls_extinction_method none
_refine_ls_goodness_of_fit_ref 1.155
_refine_ls_hydrogen_treatment mixed
_refine_ls_matrix_type full
_refine_ls_number_parameters 313
_refine_ls_number_reflns 4564
_refine_ls_number_restraints 14
_refine_ls_restrained_S_all 1.169
_refine_ls_R_factor_all 0.0832
_refine_ls_R_factor_gt 0.0542
_refine_ls_shift/su_max 0.000
_refine_ls_shift/su_mean 0.000
_refine_ls_structure_factor_coef Fsqd
_refine_ls_weighting_details 'calc w=1/[\s^2^(Fo^2^)+(0.0142P)^2^+1.3931P] where P=(Fo^2^+2Fc^2^)/3'
_refine_ls_weighting_scheme calc
_refine_ls_wR_factor_gt 0.0896
_refine_ls_wR_factor_ref 0.1013
_reflns_number_gt 3398
_reflns_number_total 4564
_reflns_threshold_expression I>2sigma(I)
_cod_data_source_file ng2762.cif
_cod_data_source_block I
_cod_database_code 2225939
_cod_database_fobs_code 2225939

loop_
_symmetry_equiv_pos_as_xyz
'x, y, z'
'-x, -y, -z'

loop_
_atom_site_type_symbol
_atom_site_label
_atom_site_fract_x
_atom_site_fract_y
_atom_site_fract_z
_atom_site_U_iso_or_equiv
_atom_site_adp_type
_atom_site_calc_flag
_atom_site_refinement_flags
_atom_site_occupancy
_atom_site_disorder_assembly
_atom_site_disorder_group
Cl Cl1 -0.00812(19) -0.02952(6) 0.23112(5) 0.0573(3) Uani d . 1 . .
Cl Cl2 0.1692(2) -0.01708(6) 0.40431(5) 0.0666(3) Uani d . 1 . .
O O1 0.6129(5) 0.1051(2) 0.04979(15) 0.0817(9) Uani d . 1 . .
O O2 0.3278(7) 0.2834(2) -0.0451(2) 0.0989(11) Uani d . 1 . .
O O3 0.6122(6) 0.27365(19) -0.14800(15) 0.0789(9) Uani d . 1 . .
N N1 0.1836(5) 0.10541(19) 0.10772(16) 0.0474(7) Uani d D 1 . .
H H1N 0.008(3) 0.101(2) 0.1013(19) 0.057 Uiso d D 1 . .
C C1 0.2772(6) 0.1062(2) 0.18535(19) 0.0406(7) Uani d . 1 . .
C C2 0.1959(6) 0.04796(19) 0.24829(18) 0.0375(7) Uani d . 1 . .
C C3 0.2808(7) 0.0521(2) 0.32437(18) 0.0433(8) Uani d . 1 . .
C C4 0.4535(7) 0.1112(2) 0.3378(2) 0.0543(9) Uani d . 1 . .
H H4 0.5130 0.1129 0.3888 0.065 Uiso calc R 1 . .
C C5 0.5375(7) 0.1676(2) 0.2755(2) 0.0580(10) Uani d . 1 . .
H H5 0.6564 0.2072 0.2845 0.070 Uiso calc R 1 . .
C C6 0.4491(7) 0.1667(2) 0.1997(2) 0.0501(9) Uani d . 1 . .
H H6 0.5040 0.2065 0.1582 0.060 Uiso calc R 1 . .
C C7 0.3556(7) 0.1087(2) 0.04437(19) 0.0503(9) Uani d . 1 . .
C C8 0.2087(7) 0.1151(3) -0.03415(19) 0.0586(10) Uani d . 1 . .
H H8A 0.0246 0.1500 -0.0333 0.070 Uiso calc R 1 . .
H H8B 0.1766 0.0580 -0.0423 0.070 Uiso calc R 1 . .
C C9 0.3833(7) 0.1545(2) -0.10209(19) 0.0546(9) Uani d . 1 . .
H H9A 0.5653 0.1187 -0.1038 0.065 Uiso calc R 1 . .
H H9B 0.2846 0.1559 -0.1514 0.065 Uiso calc R 1 . .
C C10 0.4338(8) 0.2446(3) -0.0942(2) 0.0581(10) Uani d . 1 . .
C C11 0.6685(11) 0.3620(3) -0.1463(3) 0.0965(16) Uani d U 1 . .
H H11A 0.4931 0.4004 -0.1536 0.116 Uiso calc R 1 . .
H H11B 0.7986 0.3784 -0.1879 0.116 Uiso calc R 1 . .
H H11C 0.7506 0.3651 -0.0963 0.116 Uiso calc R 1 . .
Cl Cl3 1.3412(2) 0.60860(6) 0.49659(5) 0.0574(3) Uani d . 1 . .
Cl Cl4 1.0827(3) 0.78824(7) 0.53909(6) 0.0770(3) Uani d . 1 . .
O O4 0.7056(4) 0.51729(14) 0.32203(15) 0.0534(6) Uani d . 1 . .
O O5 1.0323(8) 0.4666(2) 0.15611(19) 0.1093(12) Uani d . 1 . .
O O6 0.7887(8) 0.3579(2) 0.15546(19) 0.1027(11) Uani d . 1 . .
N N2 1.1105(5) 0.56608(16) 0.35184(15) 0.0382(6) Uani d D 1 . .
H H2N 1.293(2) 0.5544(19) 0.3550(18) 0.046 Uiso d D 1 . .
C C12 0.9873(6) 0.64607(18) 0.37103(17) 0.0344(7) Uani d . 1 . .
C C13 1.0824(6) 0.67383(19) 0.43758(17) 0.0362(7) Uani d . 1 . .
C C14 0.9662(7) 0.7527(2) 0.45638(19) 0.0459(8) Uani d . 1 . .
C C15 0.7541(8) 0.8036(2) 0.4107(2) 0.0570(10) Uani d . 1 . .
H H15 0.6754 0.8563 0.4239 0.068 Uiso calc R 1 . .
C C16 0.6598(8) 0.7758(2) 0.3453(2) 0.0591(10) Uani d . 1 . .
H H16 0.5158 0.8100 0.3143 0.071 Uiso calc R 1 . .
C C17 0.7756(7) 0.6981(2) 0.3251(2) 0.0482(8) Uani d . 1 . .
H H17 0.7111 0.6804 0.2802 0.058 Uiso calc R 1 . .
C C18 0.9643(6) 0.5063(2) 0.33015(17) 0.0368(7) Uani d . 1 . .
C C19 1.1431(6) 0.4234(2) 0.3189(2) 0.0484(9) Uani d . 1 . .
H H19A 1.2006 0.3910 0.3703 0.058 Uiso calc R 1 . .
H H19B 1.3143 0.4366 0.2902 0.058 Uiso calc R 1 . .
C C20 0.9884(7) 0.3681(2) 0.2746(2) 0.0492(9) Uani d . 1 . .
H H20A 1.0970 0.3112 0.2790 0.059 Uiso calc R 1 . .
H H20B 0.8045 0.3618 0.2992 0.059 Uiso calc R 1 . .
C C21 0.9442(8) 0.4044(3) 0.1895(2) 0.0625(10) Uani d . 1 . .
C C22 0.7374(15) 0.3858(4) 0.0715(3) 0.146(2) Uani d U 1 . .
H H22A 0.9162 0.3861 0.0441 0.175 Uiso calc R 1 . .
H H22B 0.6340 0.4428 0.0630 0.175 Uiso calc R 1 . .
H H22C 0.6281 0.3470 0.0517 0.175 Uiso calc R 1 . .

loop_
_atom_site_aniso_label
_atom_site_aniso_U_11
_atom_site_aniso_U_22
_atom_site_aniso_U_33
_atom_site_aniso_U_12
_atom_site_aniso_U_13
_atom_site_aniso_U_23
Cl1 0.0583(6) 0.0585(6) 0.0607(6) -0.0252(4) 0.0038(4) -0.0126(4)
Cl2 0.0767(7) 0.0689(6) 0.0473(5) 0.0011(5) 0.0032(5) 0.0024(5)
O1 0.0267(13) 0.167(3) 0.0525(16) -0.0225(16) -0.0005(11) -0.0115(17)
O2 0.101(3) 0.107(3) 0.103(3) -0.030(2) 0.024(2) -0.047(2)
O3 0.096(2) 0.095(2) 0.0502(16) -0.0474(18) 0.0005(15) 0.0019(15)
N1 0.0255(13) 0.072(2) 0.0448(16) -0.0129(14) -0.0023(12) -0.0027(14)
C1 0.0277(16) 0.0483(19) 0.0453(19) -0.0021(14) -0.0011(14) -0.0085(15)
C2 0.0284(16) 0.0369(17) 0.0474(19) -0.0032(13) 0.0020(13) -0.0086(14)
C3 0.0401(18) 0.0447(19) 0.0422(19) 0.0062(15) 0.0024(15) -0.0086(15)
C4 0.049(2) 0.062(2) 0.055(2) 0.0006(19) -0.0076(17) -0.0232(19)
C5 0.049(2) 0.056(2) 0.077(3) -0.0143(18) -0.0050(19) -0.028(2)
C6 0.0427(19) 0.046(2) 0.062(2) -0.0095(16) 0.0030(17) -0.0072(17)
C7 0.0324(18) 0.072(2) 0.045(2) -0.0121(17) -0.0002(15) -0.0004(17)
C8 0.0413(19) 0.092(3) 0.045(2) -0.0263(19) -0.0026(16) -0.0054(19)
C9 0.051(2) 0.081(3) 0.0369(19) -0.0241(19) -0.0002(16) -0.0105(18)
C10 0.048(2) 0.086(3) 0.041(2) -0.017(2) -0.0091(17) -0.006(2)
C11 0.125(4) 0.085(3) 0.081(3) -0.052(3) -0.017(3) 0.014(3)
Cl3 0.0618(6) 0.0576(6) 0.0508(5) 0.0042(4) -0.0204(4) -0.0103(4)
Cl4 0.1133(9) 0.0655(6) 0.0601(6) -0.0138(6) 0.0011(6) -0.0318(5)
O4 0.0243(12) 0.0540(14) 0.0864(18) -0.0042(10) -0.0049(11) -0.0247(13)
O5 0.153(3) 0.105(3) 0.079(2) -0.066(3) 0.000(2) -0.002(2)
O6 0.138(3) 0.112(3) 0.074(2) -0.059(2) -0.026(2) -0.0258(19)
N2 0.0224(12) 0.0433(15) 0.0523(16) -0.0037(12) -0.0030(12) -0.0179(13)
C12 0.0268(15) 0.0348(17) 0.0418(17) -0.0034(13) 0.0033(13) -0.0076(14)
C13 0.0317(16) 0.0394(17) 0.0375(17) -0.0066(13) 0.0009(13) -0.0042(14)
C14 0.055(2) 0.0405(19) 0.0450(19) -0.0094(16) 0.0069(16) -0.0126(15)
C15 0.057(2) 0.0374(19) 0.074(3) 0.0035(17) 0.010(2) -0.0105(18)
C16 0.048(2) 0.046(2) 0.077(3) 0.0041(17) -0.0098(19) 0.0033(19)
C17 0.0425(19) 0.049(2) 0.052(2) -0.0017(16) -0.0097(16) -0.0066(16)
C18 0.0260(16) 0.0455(18) 0.0408(17) -0.0058(14) -0.0014(13) -0.0110(14)
C19 0.0317(17) 0.047(2) 0.070(2) -0.0002(15) -0.0084(16) -0.0231(17)
C20 0.0411(19) 0.0398(19) 0.071(2) -0.0047(15) -0.0029(17) -0.0211(17)
C21 0.065(3) 0.062(3) 0.067(3) -0.015(2) 0.001(2) -0.024(2)
C22 0.186(6) 0.181(6) 0.086(4) -0.056(5) -0.026(4) -0.036(4)

loop_
_atom_type_symbol
_atom_type_description
_atom_type_scat_dispersion_real
_atom_type_scat_dispersion_imag
_atom_type_scat_source
C C 0.0033 0.0016 'International Tables Vol C Tables 4.2.6.8 and 6.1.1.4'
H H 0.0000 0.0000 'International Tables Vol C Tables 4.2.6.8 and 6.1.1.4'
Cl Cl 0.1484 0.1585 'International Tables Vol C Tables 4.2.6.8 and 6.1.1.4'
N N 0.0061 0.0033 'International Tables Vol C Tables 4.2.6.8 and 6.1.1.4'
O O 0.0106 0.0060 'International Tables Vol C Tables 4.2.6.8 and 6.1.1.4'

loop_
_geom_angle_atom_site_label_1
_geom_angle_atom_site_label_2
_geom_angle_atom_site_label_3
_geom_angle_site_symmetry_1
_geom_angle_site_symmetry_3
_geom_angle
_geom_angle_publ_flag
C10 O3 C11 . . 114.9(4) ?
C7 N1 C1 . . 123.9(3) ?
C7 N1 H1N . . 118(2) ?
C1 N1 H1N . . 118(2) ?
C2 C1 C6 . . 119.1(3) ?
C2 C1 N1 . . 120.8(3) ?
C6 C1 N1 . . 120.1(3) ?
C1 C2 C3 . . 119.8(3) ?
C1 C2 Cl1 . . 119.6(2) ?
C3 C2 Cl1 . . 120.6(2) ?
C4 C3 C2 . . 120.6(3) ?
C4 C3 Cl2 . . 118.8(3) ?
C2 C3 Cl2 . . 120.6(3) ?
C5 C4 C3 . . 119.4(3) ?
C5 C4 H4 . . 120.3 ?
C3 C4 H4 . . 120.3 ?
C4 C5 C6 . . 121.1(3) ?
C4 C5 H5 . . 119.4 ?
C6 C5 H5 . . 119.4 ?
C5 C6 C1 . . 119.8(3) ?
C5 C6 H6 . . 120.1 ?
C1 C6 H6 . . 120.1 ?
O1 C7 N1 . . 122.4(3) ?
O1 C7 C8 . . 122.1(3) ?
N1 C7 C8 . . 115.5(3) ?
C7 C8 C9 . . 111.8(3) ?
C7 C8 H8A . . 109.3 ?
C9 C8 H8A . . 109.3 ?
C7 C8 H8B . . 109.3 ?
C9 C8 H8B . . 109.3 ?
H8A C8 H8B . . 107.9 ?
C10 C9 C8 . . 111.9(3) ?
C10 C9 H9A . . 109.2 ?
C8 C9 H9A . . 109.2 ?
C10 C9 H9B . . 109.2 ?
C8 C9 H9B . . 109.2 ?
H9A C9 H9B . . 107.9 ?
O2 C10 O3 . . 124.7(4) ?
O2 C10 C9 . . 124.3(4) ?
O3 C10 C9 . . 111.0(3) ?
O3 C11 H11A . . 109.5 ?
O3 C11 H11B . . 109.5 ?
H11A C11 H11B . . 109.5 ?
O3 C11 H11C . . 109.5 ?
H11A C11 H11C . . 109.5 ?
H11B C11 H11C . . 109.5 ?
C21 O6 C22 . . 115.6(4) ?
C18 N2 C12 . . 125.1(2) ?
C18 N2 H2N . . 118(2) ?
C12 N2 H2N . . 117(2) ?
C17 C12 C13 . . 119.0(3) ?
C17 C12 N2 . . 121.7(3) ?
C13 C12 N2 . . 119.3(3) ?
C14 C13 C12 . . 119.9(3) ?
C14 C13 Cl3 . . 120.7(2) ?
C12 C13 Cl3 . . 119.5(2) ?
C15 C14 C13 . . 120.7(3) ?
C15 C14 Cl4 . . 118.9(3) ?
C13 C14 Cl4 . . 120.4(3) ?
C16 C15 C14 . . 119.3(3) ?
C16 C15 H15 . . 120.4 ?
C14 C15 H15 . . 120.4 ?
C15 C16 C17 . . 120.8(3) ?
C15 C16 H16 . . 119.6 ?
C17 C16 H16 . . 119.6 ?
C16 C17 C12 . . 120.3(3) ?
C16 C17 H17 . . 119.8 ?
C12 C17 H17 . . 119.8 ?
O4 C18 N2 . . 122.9(3) ?
O4 C18 C19 . . 122.2(3) ?
N2 C18 C19 . . 114.8(2) ?
C18 C19 C20 . . 112.9(3) ?
C18 C19 H19A . . 109.0 ?
C20 C19 H19A . . 109.0 ?
C18 C19 H19B . . 109.0 ?
C20 C19 H19B . . 109.0 ?
H19A C19 H19B . . 107.8 ?
C21 C20 C19 . . 113.2(3) ?
C21 C20 H20A . . 108.9 ?
C19 C20 H20A . . 108.9 ?
C21 C20 H20B . . 108.9 ?
C19 C20 H20B . . 108.9 ?
H20A C20 H20B . . 107.8 ?
O5 C21 O6 . . 123.7(4) ?
O5 C21 C20 . . 125.7(4) ?
O6 C21 C20 . . 110.6(3) ?
O6 C22 H22A . . 109.5 ?
O6 C22 H22B . . 109.5 ?
H22A C22 H22B . . 109.5 ?
O6 C22 H22C . . 109.5 ?
H22A C22 H22C . . 109.5 ?
H22B C22 H22C . . 109.5 ?

loop_
_geom_bond_atom_site_label_1
_geom_bond_atom_site_label_2
_geom_bond_site_symmetry_2
_geom_bond_distance
_geom_bond_publ_flag
Cl1 C2 . 1.725(3) ?
Cl2 C3 . 1.734(3) ?
O1 C7 . 1.217(4) ?
O2 C10 . 1.187(4) ?
O3 C10 . 1.309(4) ?
O3 C11 . 1.467(5) ?
N1 C7 . 1.344(4) ?
N1 C1 . 1.414(4) ?
N1 H1N . 0.852(10) ?
C1 C2 . 1.387(4) ?
C1 C6 . 1.393(4) ?
C2 C3 . 1.388(4) ?
C3 C4 . 1.372(5) ?
C4 C5 . 1.368(5) ?
C4 H4 . 0.9300 ?
C5 C6 . 1.377(5) ?
C5 H5 . 0.9300 ?
C6 H6 . 0.9300 ?
C7 C8 . 1.511(4) ?
C8 C9 . 1.516(4) ?
C8 H8A . 0.9700 ?
C8 H8B . 0.9700 ?
C9 C10 . 1.508(5) ?
C9 H9A . 0.9700 ?
C9 H9B . 0.9700 ?
C11 H11A . 0.9600 ?
C11 H11B . 0.9600 ?
C11 H11C . 0.9600 ?
Cl3 C13 . 1.724(3) ?
Cl4 C14 . 1.734(3) ?
O4 C18 . 1.222(3) ?
O5 C21 . 1.181(5) ?
O6 C21 . 1.315(4) ?
O6 C22 . 1.454(6) ?
N2 C18 . 1.348(4) ?
N2 C12 . 1.411(4) ?
N2 H2N . 0.859(10) ?
C12 C17 . 1.382(4) ?
C12 C13 . 1.391(4) ?
C13 C14 . 1.382(4) ?
C14 C15 . 1.374(5) ?
C15 C16 . 1.372(5) ?
C15 H15 . 0.9300 ?
C16 C17 . 1.376(5) ?
C16 H16 . 0.9300 ?
C17 H17 . 0.9300 ?
C18 C19 . 1.504(4) ?
C19 C20 . 1.514(4) ?
C19 H19A . 0.9700 ?
C19 H19B . 0.9700 ?
C20 C21 . 1.490(5) ?
C20 H20A . 0.9700 ?
C20 H20B . 0.9700 ?
C22 H22A . 0.9600 ?
C22 H22B . 0.9600 ?
C22 H22C . 0.9600 ?

loop_
_geom_hbond_atom_site_label_D
_geom_hbond_atom_site_label_H
_geom_hbond_atom_site_label_A
_geom_hbond_site_symmetry_A
_geom_hbond_distance_DH
_geom_hbond_distance_HA
_geom_hbond_distance_DA
_geom_hbond_angle_DHA
N1 H1N O1 1_455 0.852(10) 2.076(14) 2.899(3) 162(3)
N2 H2N O4 1_655 0.859(10) 2.060(15) 2.880(3) 159(3)

loop_
_geom_torsion_atom_site_label_1
_geom_torsion_atom_site_label_2
_geom_torsion_atom_site_label_3
_geom_torsion_atom_site_label_4
_geom_torsion_site_symmetry_1
_geom_torsion_site_symmetry_2
_geom_torsion_site_symmetry_3
_geom_torsion_site_symmetry_4
_geom_torsion
_geom_torsion_publ_flag
C7 N1 C1 C2 . . . . -133.2(3) ?
C7 N1 C1 C6 . . . . 47.9(5) ?
C6 C1 C2 C3 . . . . 1.5(4) ?
N1 C1 C2 C3 . . . . -177.4(3) ?
C6 C1 C2 Cl1 . . . . -178.1(2) ?
N1 C1 C2 Cl1 . . . . 3.1(4) ?
C1 C2 C3 C4 . . . . -2.5(5) ?
Cl1 C2 C3 C4 . . . . 177.1(2) ?
C1 C2 C3 Cl2 . . . . 177.3(2) ?
Cl1 C2 C3 Cl2 . . . . -3.2(4) ?
C2 C3 C4 C5 . . . . 1.4(5) ?
Cl2 C3 C4 C5 . . . . -178.4(3) ?
C3 C4 C5 C6 . . . . 0.7(5) ?
C4 C5 C6 C1 . . . . -1.7(5) ?
C2 C1 C6 C5 . . . . 0.6(5) ?
N1 C1 C6 C5 . . . . 179.4(3) ?
C1 N1 C7 O1 . . . . 6.6(6) ?
C1 N1 C7 C8 . . . . -174.9(3) ?
O1 C7 C8 C9 . . . . -25.0(5) ?
N1 C7 C8 C9 . . . . 156.5(3) ?
C7 C8 C9 C10 . . . . -60.6(4) ?
C11 O3 C10 O2 . . . . -2.4(6) ?
C11 O3 C10 C9 . . . . 178.4(3) ?
C8 C9 C10 O2 . . . . -6.7(5) ?
C8 C9 C10 O3 . . . . 172.5(3) ?
C18 N2 C12 C17 . . . . -45.6(4) ?
C18 N2 C12 C13 . . . . 134.9(3) ?
C17 C12 C13 C14 . . . . -0.4(4) ?
N2 C12 C13 C14 . . . . 179.1(3) ?
C17 C12 C13 Cl3 . . . . 178.7(2) ?
N2 C12 C13 Cl3 . . . . -1.8(4) ?
C12 C13 C14 C15 . . . . 1.0(5) ?
Cl3 C13 C14 C15 . . . . -178.1(3) ?
C12 C13 C14 Cl4 . . . . -179.9(2) ?
Cl3 C13 C14 Cl4 . . . . 1.0(4) ?
C13 C14 C15 C16 . . . . -0.7(5) ?
Cl4 C14 C15 C16 . . . . -179.7(3) ?
C14 C15 C16 C17 . . . . -0.2(6) ?
C15 C16 C17 C12 . . . . 0.8(5) ?
C13 C12 C17 C16 . . . . -0.4(5) ?
N2 C12 C17 C16 . . . . -179.9(3) ?
C12 N2 C18 O4 . . . . 2.8(5) ?
C12 N2 C18 C19 . . . . -175.4(3) ?
O4 C18 C19 C20 . . . . 16.9(5) ?
N2 C18 C19 C20 . . . . -164.9(3) ?
C18 C19 C20 C21 . . . . 70.7(4) ?
C22 O6 C21 O5 . . . . 2.2(7) ?
C22 O6 C21 C20 . . . . -178.4(4) ?
C19 C20 C21 O5 . . . . 4.6(6) ?
C19 C20 C21 O6 . . . . -174.7(3) ?
